data_7248428
loop_
_publ_author_name
'Antoniou, Ioakeim M.'
'Ioannou, Natalia'
'Panagiotou, Nikos'
'Georgiades, Savvas N.'

_publ_section_title
;
 LED-induced Ru-photoredox Pd-catalyzed C--H arylation of
 (6-phenylpyridin-2-yl)pyrimidines and heteroaryl counterparts
;
_journal_issue 17
_journal_name_full 'RSC Advances'
_journal_page_first 12179
_journal_page_last 12191
_journal_paper_doi 10.1039/D4RA02173H
_journal_volume 14
_journal_year 2024
_chemical_formula_moiety 'C31 H26 N4 O2'
_chemical_formula_sum 'C31 H26 N4 O2'
_chemical_formula_weight 486.56
_space_group_crystal_system monoclinic
_space_group_IT_number 15
_space_group_name_Hall '-C 2yc'
_space_group_name_H-M_alt 'C 1 2/c 1'
_atom_sites_solution_hydrogens geom
_atom_sites_solution_primary dual
_audit_creation_date 2023-07-28
_audit_creation_method
;
Olex2 1.5
(compiled 2023.03.06 svn.rbb2c1857 for OlexSys, GUI svn.r6748)
;
_audit_update_record
;
2023-11-12 deposited with the CCDC.	2024-04-10 downloaded from the CCDC.
;
_cell_angle_alpha 90
_cell_angle_beta 94.5518(12)
_cell_angle_gamma 90
_cell_formula_units_Z 8
_cell_length_a 30.8184(4)
_cell_length_b 8.96166(12)
_cell_length_c 18.6116(2)
_cell_measurement_reflns_used 12195
_cell_measurement_temperature 179.98(10)
_cell_measurement_theta_max 76.1980
_cell_measurement_theta_min 4.7370
_cell_volume 5124.01(11)
_computing_cell_refinement 'CrysAlisPro 1.171.42.90a (Rigaku OD, 2023)'
_computing_data_collection 'CrysAlisPro 1.171.42.90a (Rigaku OD, 2023)'
_computing_data_reduction 'CrysAlisPro 1.171.42.90a (Rigaku OD, 2023)'
_computing_molecular_graphics 'Olex2 1.5 (Dolomanov et al., 2009)'
_computing_publication_material 'Olex2 1.5 (Dolomanov et al., 2009)'
_computing_structure_refinement 'SHELXL 2018/3 (Sheldrick, 2015)'
_computing_structure_solution 'SHELXT 2018/2 (Sheldrick, 2018)'
_diffrn_ambient_environment N~2~
_diffrn_ambient_temperature 179.98(10)
_diffrn_detector 'Hybrid Pixel Array Detector'
_diffrn_detector_area_resol_mean 10.0000
_diffrn_detector_type HyPix
_diffrn_measured_fraction_theta_full 1.000
_diffrn_measured_fraction_theta_max 1.000
_diffrn_measurement_details
;
List of Runs (angles in degrees, time in seconds):

  # Type    Start    End  Width  t~exp~   \w     \q     \k     \f   Frames
#--------------------------------------------------------------------------
  1  \w   -120.00 -40.00   0.50    0.50    --  -47.44 -70.00  94.00  160
  2  \w    -44.00  12.00   0.50    0.50    --  -47.44  70.00-134.00  112
  3  \w     84.00 120.00   0.50    0.50    --   47.44  70.00-134.00   72
  4  \w     14.00  65.00   0.50    0.50    --   47.44 -70.00  94.00  102
  5  \w   -158.00 -86.00   0.50    2.00    -- -106.00 -70.00  94.00  144
  6  \w    -80.00 -37.00   0.50    2.00    -- -106.00  70.00-134.00   86
  7  \w     34.00  71.00   0.50    2.00    --  106.24 -70.00  94.00   74
  8  \w     89.00 149.00   0.50    2.00    --  106.24  70.00-134.00  120
  9  \w    -28.00  23.00   0.50    0.50    --  -47.44  19.00-150.00  102
 10  \w     18.00  91.00   0.50    0.50    --   47.44-126.00  90.00  146
 11  \w     -3.00  25.00   0.50    0.50    --   47.44 -19.00  90.00   56
 12  \w    -15.00  29.00   0.50    0.50    --   47.44 -19.00-120.00   88
 13  \w     81.00 117.00   0.50    0.50    --   47.44 126.00  90.00   72
 14  \w     85.00 118.00   0.50    0.50    --   47.44 126.00 -30.00   66
 15  \w    -70.00 -45.00   0.50    2.00    -- -106.00  61.00 -90.00   50
 16  \w   -176.00 -93.00   0.50    2.00    -- -106.00 -45.00 -30.00  166
 17  \w   -108.00 -78.00   0.50    2.00    -- -106.00 111.00  46.63   60
 18  \w   -112.00 -37.00   0.50    2.00    -- -106.00 126.00-120.00  150
 19  \w    -97.00 -35.00   0.50    2.00    -- -106.00  77.00 -90.00  124
 20  \w   -175.00-127.00   0.50    2.00    -- -106.00 -45.00 150.00   96
 21  \w     39.00  64.00   0.50    2.00    --  106.24-126.00-120.00   50
 22  \w     34.00  59.00   0.50    2.00    --  106.24 -61.00   0.00   50
 23  \w     40.00  66.00   0.50    2.00    --  106.24 -61.00 -30.00   52
 24  \w     37.00  99.00   0.50    2.00    --  106.24 -95.00 120.00  124
 25  \w     48.00 111.00   0.50    2.00    --  106.24-126.00   0.00  126
 26  \w    126.00 170.00   0.50    2.00    --  106.24  30.00 -90.00   88
 27  \w     55.00 104.00   0.50    2.00    --  106.24 -95.00 150.00   98
 28  \w     36.00 101.00   0.50    2.00    --  106.24-126.00  90.00  130
 29  \w     95.00 170.00   0.50    2.00    --  106.24  45.00-180.00  150
 30  \w     36.00 109.00   0.50    2.00    --  106.24-126.00  60.00  146
 31  \w     88.00 113.00   0.50    2.00    --  106.24-126.00-120.00   50
 32  \w     34.00  60.00   0.50    2.00    --  106.24 -61.00  60.00   52
 33  \w     98.00 176.00   0.50    2.00    --  106.24  45.00 150.00  156
 34  \w     40.00  65.00   0.50    2.00    --  106.24 -61.00-120.00   50
;
_diffrn_measurement_device 'four-circle diffractometer'
_diffrn_measurement_device_type 'XtaLAB Synergy, Single source at home/near, HyPix'
_diffrn_measurement_method '\w scans'
_diffrn_orient_matrix_type 'CrysAlisPro convention (1999,Acta A55,543-557)'
_diffrn_orient_matrix_UB_11 0.0371510000
_diffrn_orient_matrix_UB_12 0.0329357000
_diffrn_orient_matrix_UB_13 -0.0484179000
_diffrn_orient_matrix_UB_21 -0.0134002000
_diffrn_orient_matrix_UB_22 0.1655965000
_diffrn_orient_matrix_UB_23 -0.0034626000
_diffrn_orient_matrix_UB_31 0.0309031000
_diffrn_orient_matrix_UB_32 0.0321550000
_diffrn_orient_matrix_UB_33 0.0673846000
_diffrn_radiation_monochromator mirror
_diffrn_radiation_probe x-ray
_diffrn_radiation_type 'Cu K\a'
_diffrn_radiation_wavelength 1.54184
_diffrn_reflns_av_R_equivalents 0.0355
_diffrn_reflns_av_unetI/netI 0.0261
_diffrn_reflns_Laue_measured_fraction_full 1.000
_diffrn_reflns_Laue_measured_fraction_max 1.000
_diffrn_reflns_limit_h_max 36
_diffrn_reflns_limit_h_min -36
_diffrn_reflns_limit_k_max 10
_diffrn_reflns_limit_k_min -10
_diffrn_reflns_limit_l_max 22
_diffrn_reflns_limit_l_min -21
_diffrn_reflns_number 27427
_diffrn_reflns_point_group_measured_fraction_full 1.000
_diffrn_reflns_point_group_measured_fraction_max 1.000
_diffrn_reflns_theta_full 66.997
_diffrn_reflns_theta_max 66.997
_diffrn_reflns_theta_min 2.877
_diffrn_source 'micro-focus sealed X-ray tube'
_diffrn_source_type 'PhotonJet (Cu) X-ray Source'
_exptl_absorpt_coefficient_mu 0.641
_exptl_absorpt_correction_T_max 1.00000
_exptl_absorpt_correction_T_min 0.98929
_exptl_absorpt_correction_type multi-scan
_exptl_absorpt_process_details
;
CrysAlisPro 1.171.42.90a (Rigaku Oxford Diffraction, 2023)
Empirical absorption correction using spherical harmonics,
implemented in SCALE3 ABSPACK scaling algorithm.
;
_exptl_crystal_colour 'clear white'
_exptl_crystal_colour_lustre clear
_exptl_crystal_colour_primary white
_exptl_crystal_density_diffrn 1.261
_exptl_crystal_description block
_exptl_crystal_F_000 2048
_exptl_crystal_size_max 0.049
_exptl_crystal_size_mid 0.035
_exptl_crystal_size_min 0.028
_refine_diff_density_max 0.180
_refine_diff_density_min -0.143
_refine_diff_density_rms 0.031
_refine_ls_extinction_method none
_refine_ls_goodness_of_fit_ref 1.049
_refine_ls_hydrogen_treatment constr
_refine_ls_matrix_type full
_refine_ls_number_parameters 337
_refine_ls_number_reflns 4572
_refine_ls_number_restraints 0
_refine_ls_restrained_S_all 1.049
_refine_ls_R_factor_all 0.0443
_refine_ls_R_factor_gt 0.0373
_refine_ls_shift/su_max 0.001
_refine_ls_shift/su_mean 0.000
_refine_ls_structure_factor_coef Fsqd
_refine_ls_weighting_details 'w=1/[\s^2^(Fo^2^)+(0.0488P)^2^+2.0156P] where P=(Fo^2^+2Fc^2^)/3'
_refine_ls_weighting_scheme calc
_refine_ls_wR_factor_gt 0.0982
_refine_ls_wR_factor_ref 0.1017
_reflns_Friedel_coverage 0.000
_reflns_number_gt 3876
_reflns_number_total 4572
_reflns_threshold_expression 'I > 2\s(I)'
_cod_data_source_file d4ra02173h2.cif
_cod_data_source_block ima_2me_auto
_cod_original_cell_volume 5124.01(12)
_cod_database_code 7248428
_shelx_shelxl_version_number 2018/3
_chemical_oxdiff_formula 'O N C H'
_shelx_space_group_comment
;
The symmetry employed for this shelxl refinement is uniquely defined
by the following loop, which should always be used as a source of
symmetry information in preference to the above space-group names.
They are only intended as comments.
;
_shelx_estimated_absorpt_t_max 0.982
_shelx_estimated_absorpt_t_min 0.969
_olex2_refinement_description
;
1. Fixed Uiso
 At 1.2 times of:
  All C(H) groups, All N(H) groups
 At 1.5 times of:
  All C(H,H,H) groups
2.a Aromatic/amide H refined with riding coordinates:
 N12(H12), C18(H18), C33(H33), C37(H37), C14(H14), C34(H34), C35(H35),
 C22(H22), C24(H24), C17(H17), C15(H15), C29(H29), C36(H36), C23(H23), C16(H16),
  C27(H27), C28(H28)
2.b Idealised Me refined as rotating group:
 C9(H9A,H9B,H9C), C31(H31A,H31B,H31C), C8(H8A,H8B,H8C)
;
_olex2_submission_special_instructions 'No special instructions were received'
_oxdiff_exptl_absorpt_empirical_details
;
Empirical correction (ABSPACK) includes:
- Absorption correction using spherical harmonics
- Frame scaling
;
_oxdiff_exptl_absorpt_empirical_full_max 1.082
_oxdiff_exptl_absorpt_empirical_full_min 0.949

loop_
_space_group_symop_operation_xyz
'x, y, z'
'-x, y, -z+1/2'
'x+1/2, y+1/2, z'
'-x+1/2, y+1/2, -z+1/2'
'-x, -y, -z'
'x, -y, z-1/2'
'-x+1/2, -y+1/2, -z'
'x+1/2, -y+1/2, z-1/2'

loop_
_atom_site_label
_atom_site_type_symbol
_atom_site_fract_x
_atom_site_fract_y
_atom_site_fract_z
_atom_site_U_iso_or_equiv
_atom_site_adp_type
_atom_site_occupancy
_atom_site_site_symmetry_order
_atom_site_calc_flag
_atom_site_refinement_flags_posn
_atom_site_refinement_flags_adp
_atom_site_refinement_flags_occupancy
_atom_site_disorder_assembly
_atom_site_disorder_group
O11 O 0.36373(3) 0.79358(10) 0.68040(5) 0.0435(2) Uani 1 1 d . . . . .
N12 N 0.42539(3) 0.78013(12) 0.62021(6) 0.0367(3) Uani 1 1 d . . . . .
H12 H 0.452156 0.745174 0.623273 0.044 Uiso 1 1 calc R U . . .
O7 O 0.50261(4) 0.48281(13) 0.89459(6) 0.0600(3) Uani 1 1 d . . . . .
N20 N 0.37864(3) 0.46945(12) 0.63886(6) 0.0361(3) Uani 1 1 d . . . . .
N3 N 0.45140(4) 0.44853(13) 0.79939(6) 0.0400(3) Uani 1 1 d . . . . .
N1 N 0.47671(4) 0.68819(14) 0.83950(6) 0.0438(3) Uani 1 1 d . . . . .
C10 C 0.40072(4) 0.74839(14) 0.67528(7) 0.0355(3) Uani 1 1 d . . . . .
C5 C 0.42599(4) 0.66619(14) 0.73565(7) 0.0358(3) Uani 1 1 d . . . . .
C13 C 0.41192(4) 0.86455(14) 0.55816(7) 0.0368(3) Uani 1 1 d . . . . .
C4 C 0.42624(4) 0.51234(14) 0.74529(7) 0.0354(3) Uani 1 1 d . . . . .
C19 C 0.39865(4) 0.40960(14) 0.69854(7) 0.0374(3) Uani 1 1 d . . . . .
C21 C 0.35192(4) 0.38327(15) 0.59673(7) 0.0389(3) Uani 1 1 d . . . . .
C32 C 0.26052(4) 0.45837(15) 0.59991(7) 0.0393(3) Uani 1 1 d . . . . .
C2 C 0.47544(4) 0.53888(17) 0.84149(7) 0.0424(3) Uani 1 1 d . . . . .
C6 C 0.45126(5) 0.75085(15) 0.78643(7) 0.0409(3) Uani 1 1 d . . . . .
C25 C 0.32832(5) 0.45531(15) 0.53244(7) 0.0409(3) Uani 1 1 d . . . . .
C18 C 0.44158(5) 0.96195(16) 0.53110(7) 0.0422(3) Uani 1 1 d . . . . .
H18 H 0.470027 0.971001 0.554357 0.051 Uiso 1 1 calc R U . . .
C30 C 0.28393(5) 0.48700(15) 0.53409(7) 0.0417(3) Uani 1 1 d . . . . .
C33 C 0.22910(5) 0.34733(16) 0.60135(8) 0.0455(3) Uani 1 1 d . . . . .
H33 H 0.222951 0.285936 0.560185 0.055 Uiso 1 1 calc R U . . .
C37 C 0.26926(5) 0.54490(17) 0.66121(8) 0.0471(3) Uani 1 1 d . . . . .
H37 H 0.291255 0.619290 0.661997 0.057 Uiso 1 1 calc R U . . .
C14 C 0.37056(5) 0.85034(16) 0.52392(8) 0.0451(3) Uani 1 1 d . . . . .
H14 H 0.350154 0.783690 0.542232 0.054 Uiso 1 1 calc R U . . .
C34 C 0.20668(5) 0.32512(17) 0.66201(9) 0.0497(4) Uani 1 1 d . . . . .
H34 H 0.185538 0.248046 0.662423 0.060 Uiso 1 1 calc R U . . .
C35 C 0.21489(5) 0.41413(18) 0.72159(9) 0.0518(4) Uani 1 1 d . . . . .
H35 H 0.199062 0.400226 0.762843 0.062 Uiso 1 1 calc R U . . .
C22 C 0.34546(5) 0.23351(16) 0.61214(9) 0.0512(4) Uani 1 1 d . . . . .
H22 H 0.326690 0.174133 0.580898 0.061 Uiso 1 1 calc R U . . .
C24 C 0.39331(5) 0.26150(16) 0.71784(9) 0.0506(4) Uani 1 1 d . . . . .
H24 H 0.407713 0.222383 0.760783 0.061 Uiso 1 1 calc R U . . .
C17 C 0.42978(5) 1.04593(18) 0.47030(8) 0.0517(4) Uani 1 1 d . . . . .
H17 H 0.450081 1.112856 0.451892 0.062 Uiso 1 1 calc R U . . .
C15 C 0.35919(5) 0.93405(19) 0.46278(9) 0.0531(4) Uani 1 1 d . . . . .
H15 H 0.330971 0.923695 0.438786 0.064 Uiso 1 1 calc R U . . .
C26 C 0.35016(6) 0.48943(18) 0.47112(9) 0.0520(4) Uani 1 1 d . . . . .
C29 C 0.26162(6) 0.55109(19) 0.47355(8) 0.0544(4) Uani 1 1 d . . . . .
H29 H 0.231428 0.572144 0.473970 0.065 Uiso 1 1 calc R U . . .
C36 C 0.24619(6) 0.52359(19) 0.72118(9) 0.0561(4) Uani 1 1 d . . . . .
H36 H 0.251992 0.585038 0.762421 0.067 Uiso 1 1 calc R U . . .
C23 C 0.36643(5) 0.17234(17) 0.67283(10) 0.0585(4) Uani 1 1 d . . . . .
H23 H 0.362571 0.069941 0.683886 0.070 Uiso 1 1 calc R U . . .
C16 C 0.38847(5) 1.0323(2) 0.43643(9) 0.0564(4) Uani 1 1 d . . . . .
H16 H 0.380224 1.090649 0.394961 0.068 Uiso 1 1 calc R U . . .
C9 C 0.45001(6) 0.91864(17) 0.78394(9) 0.0579(4) Uani 1 1 d . . . . .
H9A H 0.420956 0.953402 0.794021 0.087 Uiso 1 1 calc R U . . .
H9B H 0.456586 0.952788 0.735977 0.087 Uiso 1 1 calc R U . . .
H9C H 0.471661 0.959014 0.820210 0.087 Uiso 1 1 calc R U . . .
C27 C 0.32659(7) 0.5530(2) 0.41207(9) 0.0614(4) Uani 1 1 d . . . . .
H27 H 0.340946 0.575302 0.370046 0.074 Uiso 1 1 calc R U . . .
C28 C 0.28296(7) 0.5841(2) 0.41314(8) 0.0621(5) Uani 1 1 d . . . . .
H28 H 0.267547 0.628379 0.372337 0.074 Uiso 1 1 calc R U . . .
C31 C 0.39818(6) 0.4604(3) 0.46956(11) 0.0733(5) Uani 1 1 d . . . . .
H31A H 0.414300 0.523233 0.505600 0.110 Uiso 1 1 calc R U . . .
H31B H 0.407290 0.484034 0.421592 0.110 Uiso 1 1 calc R U . . .
H31C H 0.404231 0.355137 0.480485 0.110 Uiso 1 1 calc R U . . .
C8 C 0.50331(7) 0.3232(2) 0.90230(13) 0.0856(7) Uani 1 1 d . . . . .
H8A H 0.511326 0.277511 0.857376 0.128 Uiso 1 1 calc R U . . .
H8B H 0.474408 0.288031 0.912976 0.128 Uiso 1 1 calc R U . . .
H8C H 0.524687 0.295215 0.941803 0.128 Uiso 1 1 calc R U . . .

loop_
_atom_site_aniso_label
_atom_site_aniso_U_11
_atom_site_aniso_U_22
_atom_site_aniso_U_33
_atom_site_aniso_U_23
_atom_site_aniso_U_13
_atom_site_aniso_U_12
O11 0.0417(5) 0.0357(5) 0.0545(6) -0.0003(4) 0.0123(4) 0.0048(4)
N12 0.0345(6) 0.0344(6) 0.0415(6) 0.0068(5) 0.0043(5) 0.0030(4)
O7 0.0557(6) 0.0566(7) 0.0646(7) 0.0191(5) -0.0149(5) -0.0097(5)
N20 0.0368(6) 0.0302(5) 0.0419(6) -0.0015(5) 0.0077(5) 0.0010(4)
N3 0.0368(6) 0.0367(6) 0.0466(6) 0.0072(5) 0.0044(5) -0.0018(5)
N1 0.0501(7) 0.0445(7) 0.0372(6) 0.0031(5) 0.0046(5) -0.0086(5)
C10 0.0404(7) 0.0246(6) 0.0419(7) -0.0022(5) 0.0065(6) -0.0008(5)
C5 0.0394(7) 0.0322(7) 0.0368(6) 0.0013(5) 0.0099(5) -0.0017(5)
C13 0.0394(7) 0.0319(6) 0.0393(7) 0.0026(5) 0.0045(5) 0.0042(5)
C4 0.0336(6) 0.0336(7) 0.0400(7) 0.0034(5) 0.0098(5) 0.0006(5)
C19 0.0338(6) 0.0298(6) 0.0490(7) 0.0014(6) 0.0060(5) 0.0020(5)
C21 0.0370(7) 0.0332(7) 0.0471(7) -0.0048(6) 0.0066(6) 0.0016(5)
C32 0.0362(7) 0.0379(7) 0.0426(7) -0.0012(6) -0.0042(5) 0.0035(5)
C2 0.0396(7) 0.0471(8) 0.0407(7) 0.0093(6) 0.0046(6) -0.0042(6)
C6 0.0496(8) 0.0375(7) 0.0368(7) 0.0006(6) 0.0102(6) -0.0046(6)
C25 0.0497(8) 0.0323(7) 0.0406(7) -0.0077(5) 0.0030(6) -0.0013(6)
C18 0.0379(7) 0.0444(8) 0.0442(7) 0.0065(6) 0.0027(6) -0.0015(6)
C30 0.0489(8) 0.0367(7) 0.0388(7) -0.0070(6) -0.0014(6) -0.0006(6)
C33 0.0442(8) 0.0383(7) 0.0520(8) -0.0031(6) -0.0084(6) -0.0003(6)
C37 0.0472(8) 0.0474(8) 0.0468(8) -0.0063(6) 0.0048(6) -0.0108(6)
C14 0.0397(7) 0.0404(7) 0.0549(8) 0.0068(6) 0.0022(6) -0.0003(6)
C34 0.0401(8) 0.0418(8) 0.0657(10) 0.0115(7) -0.0045(7) -0.0042(6)
C35 0.0488(8) 0.0536(9) 0.0539(9) 0.0081(7) 0.0097(7) 0.0000(7)
C22 0.0490(8) 0.0328(7) 0.0699(10) -0.0062(7) -0.0061(7) -0.0019(6)
C24 0.0504(8) 0.0322(7) 0.0673(10) 0.0082(7) -0.0070(7) -0.0001(6)
C17 0.0484(8) 0.0538(9) 0.0532(9) 0.0165(7) 0.0059(7) -0.0021(7)
C15 0.0422(8) 0.0578(9) 0.0576(9) 0.0112(7) -0.0060(7) 0.0052(7)
C26 0.0637(10) 0.0448(8) 0.0491(8) -0.0076(7) 0.0148(7) -0.0009(7)
C29 0.0599(10) 0.0572(10) 0.0444(8) -0.0043(7) -0.0078(7) 0.0059(7)
C36 0.0641(10) 0.0579(10) 0.0474(8) -0.0091(7) 0.0109(7) -0.0118(8)
C23 0.0604(10) 0.0273(7) 0.0851(12) 0.0063(7) -0.0105(9) -0.0027(6)
C16 0.0527(9) 0.0621(10) 0.0538(9) 0.0213(8) 0.0002(7) 0.0076(7)
C9 0.0861(12) 0.0370(8) 0.0496(9) -0.0036(7) -0.0003(8) -0.0083(8)
C27 0.0901(13) 0.0547(10) 0.0405(8) -0.0032(7) 0.0132(8) -0.0027(9)
C28 0.0880(13) 0.0577(10) 0.0386(8) -0.0005(7) -0.0068(8) 0.0055(9)
C31 0.0717(12) 0.0802(13) 0.0725(12) 0.0010(10) 0.0327(10) 0.0059(10)
C8 0.0805(13) 0.0596(12) 0.1096(17) 0.0360(11) -0.0363(12) -0.0071(10)

loop_
_atom_type_symbol
_atom_type_description
_atom_type_scat_dispersion_real
_atom_type_scat_dispersion_imag
_atom_type_scat_source
C C 0.0181 0.0091 'International Tables Vol C Tables 4.2.6.8 and 6.1.1.4'
H H 0.0000 0.0000 'International Tables Vol C Tables 4.2.6.8 and 6.1.1.4'
N N 0.0311 0.0180 'International Tables Vol C Tables 4.2.6.8 and 6.1.1.4'
O O 0.0492 0.0322 'International Tables Vol C Tables 4.2.6.8 and 6.1.1.4'

loop_
_geom_angle_atom_site_label_1
_geom_angle_atom_site_label_2
_geom_angle_atom_site_label_3
_geom_angle
_geom_angle_site_symmetry_1
_geom_angle_site_symmetry_3
_geom_angle_publ_flag
C10 N12 H12 117.1 . . ?
C10 N12 C13 125.75(11) . . ?
C13 N12 H12 117.1 . . ?
C2 O7 C8 116.74(13) . . ?
C21 N20 C19 118.48(11) . . ?
C2 N3 C4 116.59(12) . . ?
C6 N1 C2 115.09(12) . . ?
O11 C10 N12 124.99(12) . . ?
O11 C10 C5 122.30(12) . . ?
N12 C10 C5 112.27(11) . . ?
C4 C5 C10 125.31(12) . . ?
C4 C5 C6 116.96(12) . . ?
C6 C5 C10 117.73(11) . . ?
C18 C13 N12 118.28(12) . . ?
C14 C13 N12 121.74(12) . . ?
C14 C13 C18 119.98(12) . . ?
N3 C4 C5 120.93(12) . . ?
N3 C4 C19 116.28(11) . . ?
C5 C4 C19 122.78(12) . . ?
N20 C19 C4 116.22(11) . . ?
N20 C19 C24 122.77(13) . . ?
C24 C19 C4 120.98(13) . . ?
N20 C21 C25 117.22(12) . . ?
N20 C21 C22 121.91(13) . . ?
C22 C21 C25 120.87(13) . . ?
C33 C32 C30 121.45(12) . . ?
C37 C32 C30 120.25(12) . . ?
C37 C32 C33 118.30(13) . . ?
N3 C2 O7 119.87(13) . . ?
N3 C2 N1 127.99(13) . . ?
N1 C2 O7 112.14(13) . . ?
N1 C6 C5 122.29(13) . . ?
N1 C6 C9 117.07(13) . . ?
C5 C6 C9 120.63(13) . . ?
C30 C25 C21 118.94(12) . . ?
C30 C25 C26 120.39(14) . . ?
C26 C25 C21 120.67(13) . . ?
C13 C18 H18 120.0 . . ?
C17 C18 C13 120.10(13) . . ?
C17 C18 H18 120.0 . . ?
C25 C30 C32 121.33(12) . . ?
C29 C30 C32 119.60(13) . . ?
C29 C30 C25 119.04(14) . . ?
C32 C33 H33 119.6 . . ?
C34 C33 C32 120.82(14) . . ?
C34 C33 H33 119.6 . . ?
C32 C37 H37 119.8 . . ?
C36 C37 C32 120.49(14) . . ?
C36 C37 H37 119.8 . . ?
C13 C14 H14 120.3 . . ?
C15 C14 C13 119.48(14) . . ?
C15 C14 H14 120.3 . . ?
C33 C34 H34 119.9 . . ?
C35 C34 C33 120.22(14) . . ?
C35 C34 H34 119.9 . . ?
C34 C35 H35 120.2 . . ?
C34 C35 C36 119.60(15) . . ?
C36 C35 H35 120.2 . . ?
C21 C22 H22 120.3 . . ?
C23 C22 C21 119.36(14) . . ?
C23 C22 H22 120.3 . . ?
C19 C24 H24 120.9 . . ?
C23 C24 C19 118.22(14) . . ?
C23 C24 H24 120.9 . . ?
C18 C17 H17 120.1 . . ?
C16 C17 C18 119.89(14) . . ?
C16 C17 H17 120.1 . . ?
C14 C15 H15 119.7 . . ?
C16 C15 C14 120.54(14) . . ?
C16 C15 H15 119.7 . . ?
C25 C26 C31 120.89(15) . . ?
C27 C26 C25 118.55(15) . . ?
C27 C26 C31 120.55(15) . . ?
C30 C29 H29 119.7 . . ?
C28 C29 C30 120.66(16) . . ?
C28 C29 H29 119.7 . . ?
C37 C36 H36 119.7 . . ?
C35 C36 C37 120.54(15) . . ?
C35 C36 H36 119.7 . . ?
C22 C23 C24 119.23(14) . . ?
C22 C23 H23 120.4 . . ?
C24 C23 H23 120.4 . . ?
C17 C16 H16 120.0 . . ?
C15 C16 C17 120.00(14) . . ?
C15 C16 H16 120.0 . . ?
C6 C9 H9A 109.5 . . ?
C6 C9 H9B 109.5 . . ?
C6 C9 H9C 109.5 . . ?
H9A C9 H9B 109.5 . . ?
H9A C9 H9C 109.5 . . ?
H9B C9 H9C 109.5 . . ?
C26 C27 H27 119.3 . . ?
C28 C27 C26 121.45(16) . . ?
C28 C27 H27 119.3 . . ?
C29 C28 H28 120.0 . . ?
C27 C28 C29 119.90(15) . . ?
C27 C28 H28 120.0 . . ?
C26 C31 H31A 109.5 . . ?
C26 C31 H31B 109.5 . . ?
C26 C31 H31C 109.5 . . ?
H31A C31 H31B 109.5 . . ?
H31A C31 H31C 109.5 . . ?
H31B C31 H31C 109.5 . . ?
O7 C8 H8A 109.5 . . ?
O7 C8 H8B 109.5 . . ?
O7 C8 H8C 109.5 . . ?
H8A C8 H8B 109.5 . . ?
H8A C8 H8C 109.5 . . ?
H8B C8 H8C 109.5 . . ?

loop_
_geom_bond_atom_site_label_1
_geom_bond_atom_site_label_2
_geom_bond_distance
_geom_bond_site_symmetry_2
_geom_bond_publ_flag
O11 C10 1.2207(16) . ?
N12 H12 0.8800 . ?
N12 C10 1.3539(17) . ?
N12 C13 1.4150(17) . ?
O7 C2 1.3413(17) . ?
O7 C8 1.438(2) . ?
N20 C19 1.3391(17) . ?
N20 C21 1.3367(17) . ?
N3 C4 1.3483(17) . ?
N3 C2 1.3138(19) . ?
N1 C2 1.3392(19) . ?
N1 C6 1.3353(18) . ?
C10 C5 1.5075(18) . ?
C5 C4 1.3904(18) . ?
C5 C6 1.3993(19) . ?
C13 C18 1.3870(19) . ?
C13 C14 1.385(2) . ?
C4 C19 1.4868(19) . ?
C19 C24 1.388(2) . ?
C21 C25 1.496(2) . ?
C21 C22 1.390(2) . ?
C32 C30 1.492(2) . ?
C32 C33 1.390(2) . ?
C32 C37 1.388(2) . ?
C6 C9 1.505(2) . ?
C25 C30 1.400(2) . ?
C25 C26 1.404(2) . ?
C18 H18 0.9500 . ?
C18 C17 1.383(2) . ?
C30 C29 1.396(2) . ?
C33 H33 0.9500 . ?
C33 C34 1.384(2) . ?
C37 H37 0.9500 . ?
C37 C36 1.383(2) . ?
C14 H14 0.9500 . ?
C14 C15 1.385(2) . ?
C34 H34 0.9500 . ?
C34 C35 1.373(2) . ?
C35 H35 0.9500 . ?
C35 C36 1.376(2) . ?
C22 H22 0.9500 . ?
C22 C23 1.371(2) . ?
C24 H24 0.9500 . ?
C24 C23 1.384(2) . ?
C17 H17 0.9500 . ?
C17 C16 1.381(2) . ?
C15 H15 0.9500 . ?
C15 C16 1.379(2) . ?
C26 C27 1.390(2) . ?
C26 C31 1.505(3) . ?
C29 H29 0.9500 . ?
C29 C28 1.379(2) . ?
C36 H36 0.9500 . ?
C23 H23 0.9500 . ?
C16 H16 0.9500 . ?
C9 H9A 0.9800 . ?
C9 H9B 0.9800 . ?
C9 H9C 0.9800 . ?
C27 H27 0.9500 . ?
C27 C28 1.375(3) . ?
C28 H28 0.9500 . ?
C31 H31A 0.9800 . ?
C31 H31B 0.9800 . ?
C31 H31C 0.9800 . ?
C8 H8A 0.9800 . ?
C8 H8B 0.9800 . ?
C8 H8C 0.9800 . ?

loop_
_geom_torsion_atom_site_label_1
_geom_torsion_atom_site_label_2
_geom_torsion_atom_site_label_3
_geom_torsion_atom_site_label_4
_geom_torsion
_geom_torsion_site_symmetry_1
_geom_torsion_site_symmetry_2
_geom_torsion_site_symmetry_3
_geom_torsion_site_symmetry_4
_geom_torsion_publ_flag
O11 C10 C5 C4 90.47(17) . . . . ?
O11 C10 C5 C6 -89.37(16) . . . . ?
N12 C10 C5 C4 -96.80(15) . . . . ?
N12 C10 C5 C6 83.36(14) . . . . ?
N12 C13 C18 C17 179.64(13) . . . . ?
N12 C13 C14 C15 -179.11(13) . . . . ?
N20 C19 C24 C23 0.6(2) . . . . ?
N20 C21 C25 C30 -105.36(15) . . . . ?
N20 C21 C25 C26 75.24(17) . . . . ?
N20 C21 C22 C23 1.1(2) . . . . ?
N3 C4 C19 N20 -170.50(11) . . . . ?
N3 C4 C19 C24 11.40(19) . . . . ?
C10 N12 C13 C18 141.08(13) . . . . ?
C10 N12 C13 C14 -39.9(2) . . . . ?
C10 C5 C4 N3 177.17(11) . . . . ?
C10 C5 C4 C19 -4.1(2) . . . . ?
C10 C5 C6 N1 -176.14(12) . . . . ?
C10 C5 C6 C9 5.1(2) . . . . ?
C5 C4 C19 N20 10.75(18) . . . . ?
C5 C4 C19 C24 -167.35(14) . . . . ?
C13 N12 C10 O11 -3.1(2) . . . . ?
C13 N12 C10 C5 -175.60(11) . . . . ?
C13 C18 C17 C16 -0.2(2) . . . . ?
C13 C14 C15 C16 -0.8(2) . . . . ?
C4 N3 C2 O7 -177.27(12) . . . . ?
C4 N3 C2 N1 3.3(2) . . . . ?
C4 C5 C6 N1 4.00(19) . . . . ?
C4 C5 C6 C9 -174.78(13) . . . . ?
C4 C19 C24 C23 178.59(14) . . . . ?
C19 N20 C21 C25 176.99(11) . . . . ?
C19 N20 C21 C22 -1.87(19) . . . . ?
C19 C24 C23 C22 -1.4(3) . . . . ?
C21 N20 C19 C4 -177.06(11) . . . . ?
C21 N20 C19 C24 1.0(2) . . . . ?
C21 C25 C30 C32 3.52(19) . . . . ?
C21 C25 C30 C29 -178.55(13) . . . . ?
C21 C25 C26 C27 178.43(14) . . . . ?
C21 C25 C26 C31 -2.6(2) . . . . ?
C21 C22 C23 C24 0.6(3) . . . . ?
C32 C30 C29 C28 177.38(14) . . . . ?
C32 C33 C34 C35 0.7(2) . . . . ?
C32 C37 C36 C35 1.5(3) . . . . ?
C2 N3 C4 C5 -0.36(18) . . . . ?
C2 N3 C4 C19 -179.13(11) . . . . ?
C2 N1 C6 C5 -1.51(19) . . . . ?
C2 N1 C6 C9 177.31(14) . . . . ?
C6 N1 C2 O7 178.18(12) . . . . ?
C6 N1 C2 N3 -2.4(2) . . . . ?
C6 C5 C4 N3 -2.99(19) . . . . ?
C6 C5 C4 C19 175.70(12) . . . . ?
C25 C21 C22 C23 -177.73(15) . . . . ?
C25 C30 C29 C28 -0.6(2) . . . . ?
C25 C26 C27 C28 0.8(2) . . . . ?
C18 C13 C14 C15 -0.1(2) . . . . ?
C18 C17 C16 C15 -0.6(3) . . . . ?
C30 C32 C33 C34 -177.96(13) . . . . ?
C30 C32 C37 C36 176.89(14) . . . . ?
C30 C25 C26 C27 -1.0(2) . . . . ?
C30 C25 C26 C31 178.03(15) . . . . ?
C30 C29 C28 C27 0.4(3) . . . . ?
C33 C32 C30 C25 -111.51(15) . . . . ?
C33 C32 C30 C29 70.57(19) . . . . ?
C33 C32 C37 C36 -2.0(2) . . . . ?
C33 C34 C35 C36 -1.3(2) . . . . ?
C37 C32 C30 C25 69.62(18) . . . . ?
C37 C32 C30 C29 -108.30(16) . . . . ?
C37 C32 C33 C34 0.9(2) . . . . ?
C14 C13 C18 C17 0.6(2) . . . . ?
C14 C15 C16 C17 1.2(3) . . . . ?
C34 C35 C36 C37 0.2(3) . . . . ?
C22 C21 C25 C30 73.52(17) . . . . ?
C22 C21 C25 C26 -105.89(17) . . . . ?
C26 C25 C30 C32 -177.07(13) . . . . ?
C26 C25 C30 C29 0.9(2) . . . . ?
C26 C27 C28 C29 -0.6(3) . . . . ?
C31 C26 C27 C28 -178.18(17) . . . . ?
C8 O7 C2 N3 -0.4(2) . . . . ?
C8 O7 C2 N1 179.04(17) . . . . ?
